data_4078192
loop_
_publ_author_name
'Kushwah, Nisha'
'Pal, Manoj K.'
'Wadawale, Amey'
'Sudarsan, V.'
'Manna, Debashree'
'Ghanty, Tapan K.'
'Jain, Vimal K.'

_publ_section_title
;
 Synthesis, Characterization, Photoluminescence, and Computational Studies
 of Monoorgano-Gallium and -Indium Complexes Containing Dianionic
 Tridentate ONE (E = O or S) Schiff Bases
;
_journal_issue 10
_journal_name_full Organometallics
_journal_page_first 3836
_journal_paper_doi 10.1021/om201030d
_journal_volume 31
_journal_year 2012
_chemical_formula_sum 'C29 H24 Cl2 Ga2 N2 O4'
_chemical_formula_weight 674.84
_chemical_name_systematic
;
 ?
;
_space_group_IT_number 2
_symmetry_cell_setting triclinic
_symmetry_Int_Tables_number 2
_symmetry_space_group_name_Hall '-P 1'
_symmetry_space_group_name_H-M 'P -1'
_atom_sites_solution_hydrogens geom
_atom_sites_solution_primary direct
_atom_sites_solution_secondary difmap
_audit_creation_method SHELXL-97
_cell_angle_alpha 92.02(4)
_cell_angle_beta 103.59(4)
_cell_angle_gamma 117.61(4)
_cell_formula_units_Z 2
_cell_length_a 9.892(7)
_cell_length_b 10.000(6)
_cell_length_c 16.950(6)
_cell_measurement_reflns_used 25
_cell_measurement_temperature 298(2)
_cell_measurement_theta_max 12.4
_cell_measurement_theta_min 7.7
_cell_volume 1423.8(16)
_computing_cell_refinement WinAFC
_computing_data_collection WinAFC
_computing_data_reduction CrystalStructure
_computing_molecular_graphics 'Ortep 3.0 for windows'
_computing_publication_material 'WinGX 1.70.01'
_computing_structure_refinement 'SHELXL-97 (Sheldrick, 1997)'
_computing_structure_solution 'SIR 92'
_diffrn_ambient_temperature 298(2)
_diffrn_measured_fraction_theta_full 0.997
_diffrn_measured_fraction_theta_max 0.997
_diffrn_measurement_device_type 'Rigaku AFC7S'
_diffrn_measurement_method \w-2\q
_diffrn_radiation_monochromator graphite
_diffrn_radiation_source 'fine-focus sealed tube'
_diffrn_radiation_type MoK\a
_diffrn_radiation_wavelength 0.71069
_diffrn_reflns_av_R_equivalents 0.0771
_diffrn_reflns_av_sigmaI/netI 0.0991
_diffrn_reflns_limit_h_max 12
_diffrn_reflns_limit_h_min -12
_diffrn_reflns_limit_k_max 12
_diffrn_reflns_limit_k_min -12
_diffrn_reflns_limit_l_max 12
_diffrn_reflns_limit_l_min -21
_diffrn_reflns_number 7792
_diffrn_reflns_theta_full 27.52
_diffrn_reflns_theta_max 27.52
_diffrn_reflns_theta_min 2.51
_diffrn_standards_decay_% -4.25
_diffrn_standards_interval_count 150
_diffrn_standards_number 3
_exptl_absorpt_coefficient_mu 2.117
_exptl_absorpt_correction_T_max 0.6768
_exptl_absorpt_correction_T_min 0.4847
_exptl_absorpt_correction_type psi-scans
_exptl_absorpt_process_details '(North, Phillips & Mathews, 1968)'
_exptl_crystal_colour yellow
_exptl_crystal_density_diffrn 1.574
_exptl_crystal_density_method 'not measured'
_exptl_crystal_description block
_exptl_crystal_F_000 680
_exptl_crystal_size_max 0.40
_exptl_crystal_size_mid 0.40
_exptl_crystal_size_min 0.20
_refine_diff_density_max 0.846
_refine_diff_density_min -1.060
_refine_diff_density_rms 0.123
_refine_ls_extinction_expression Fc^*^=kFc[1+0.001xFc^2^\l^3^/sin(2\q)]^-1/4^
_refine_ls_extinction_method SHELXL
_refine_ls_goodness_of_fit_ref 1.017
_refine_ls_hydrogen_treatment constr
_refine_ls_matrix_type full
_refine_ls_number_parameters 364
_refine_ls_number_reflns 6527
_refine_ls_number_restraints 0
_refine_ls_restrained_S_all 1.017
_refine_ls_R_factor_all 0.1332
_refine_ls_R_factor_gt 0.0591
_refine_ls_shift/su_max 0.000
_refine_ls_shift/su_mean 0.000
_refine_ls_structure_factor_coef Fsqd
_refine_ls_weighting_details 'calc w=1/[\s^2^(Fo^2^)+(0.0673P)^2^+5.7026P] where P=(Fo^2^+2Fc^2^)/3'
_refine_ls_weighting_scheme calc
_refine_ls_wR_factor_gt 0.1491
_refine_ls_wR_factor_ref 0.1958
_reflns_number_gt 3752
_reflns_number_total 6527
_reflns_threshold_expression >2sigma(I)
_cod_data_source_file om201030d_si_001.cif
_cod_data_source_block '[MeGa(-O(2-C6H4)-CH-N(2-C6H4)-O-)]'
_cod_database_code 4078192

loop_
_symmetry_equiv_pos_as_xyz
'x, y, z'
'-x, -y, -z'

loop_
_atom_site_label
_atom_site_type_symbol
_atom_site_fract_x
_atom_site_fract_y
_atom_site_fract_z
_atom_site_U_iso_or_equiv
_atom_site_adp_type
_atom_site_occupancy
_atom_site_symmetry_multiplicity
_atom_site_calc_flag
_atom_site_refinement_flags
Ga1 Ga 0.58760(9) 0.65081(8) 0.06960(4) 0.0457(2) Uani 1 1 d .
Ga2 Ga 0.60403(8) 0.55492(8) 0.43538(4) 0.0434(2) Uani 1 1 d .
O2 O 0.6020(6) 0.5556(5) -0.0329(3) 0.0533(12) Uani 1 1 d .
O4 O 0.5896(5) 0.4626(6) 0.5388(3) 0.0525(11) Uani 1 1 d .
O3 O 0.6535(6) 0.7491(6) 0.4060(4) 0.0605(13) Uani 1 1 d .
O1 O 0.4610(6) 0.7293(5) 0.0977(4) 0.0683(15) Uani 1 1 d .
N2 N 0.8390(6) 0.6389(6) 0.4979(3) 0.0479(13) Uani 1 1 d .
N1 N 0.6890(6) 0.8368(6) 0.0129(3) 0.0462(12) Uani 1 1 d .
C22 C 0.8633(7) 0.5595(7) 0.5627(4) 0.0452(14) Uani 1 1 d .
C2 C 0.6263(8) 0.9938(8) 0.0923(4) 0.0518(16) Uani 1 1 d .
C11 C 0.9024(9) 0.8724(9) -0.1461(5) 0.0625(19) Uani 1 1 d .
H11 H 0.9729 0.9454 -0.1700 0.075 Uiso 1 1 calc R
C21 C 0.9533(8) 0.7499(9) 0.4788(5) 0.0573(18) Uani 1 1 d .
H21 H 1.0567 0.7708 0.5045 0.069 Uiso 1 1 calc R
C23 C 0.7255(8) 0.4692(8) 0.5847(4) 0.0442(14) Uani 1 1 d .
C13 C 0.7497(7) 0.8088(7) -0.0493(4) 0.0439(14) Uani 1 1 d .
C12 C 0.8530(8) 0.9176(8) -0.0867(5) 0.0573(18) Uani 1 1 d .
H12 H 0.8882 1.0211 -0.0710 0.069 Uiso 1 1 calc R
C16 C 0.9317(8) 0.8439(8) 0.4202(5) 0.0541(17) Uani 1 1 d .
C7 C 0.6995(8) 0.9666(8) 0.0343(5) 0.0538(17) Uani 1 1 d .
H7 H 0.7584 1.0486 0.0106 0.065 Uiso 1 1 calc R
C27 C 1.0049(8) 0.5660(9) 0.6059(5) 0.063(2) Uani 1 1 d .
H27 H 1.0976 0.6253 0.5914 0.076 Uiso 1 1 calc R
C15 C 0.7856(8) 0.8429(8) 0.3893(4) 0.0493(15) Uani 1 1 d .
C1 C 0.5105(9) 0.8770(8) 0.1196(5) 0.0552(18) Uani 1 1 d .
C8 C 0.6982(7) 0.6542(7) -0.0738(4) 0.0432(14) Uani 1 1 d .
C9 C 0.7455(9) 0.6091(8) -0.1359(5) 0.0546(17) Uani 1 1 d .
H9 H 0.7083 0.5059 -0.1537 0.066 Uiso 1 1 calc R
C24 C 0.7303(9) 0.3911(9) 0.6502(5) 0.0581(18) Uani 1 1 d .
H24 H 0.6389 0.3336 0.6661 0.070 Uiso 1 1 calc R
C10 C 0.8483(9) 0.7193(9) -0.1708(5) 0.0603(19) Uani 1 1 d .
H10 H 0.8819 0.6900 -0.2119 0.072 Uiso 1 1 calc R
C25 C 0.8736(10) 0.4000(10) 0.6919(5) 0.071(2) Uani 1 1 d .
H25 H 0.8774 0.3467 0.7355 0.085 Uiso 1 1 calc R
C20 C 0.7843(10) 0.9516(9) 0.3388(5) 0.0621(19) Uani 1 1 d .
H20 H 0.6897 0.9538 0.3178 0.075 Uiso 1 1 calc R
C6 C 0.4350(10) 0.9151(10) 0.1706(5) 0.066(2) Uani 1 1 d .
H6 H 0.3549 0.8382 0.1879 0.079 Uiso 1 1 calc R
C19 C 0.9177(11) 1.0538(9) 0.3197(5) 0.070(2) Uani 1 1 d .
H19 H 0.9132 1.1236 0.2858 0.084 Uiso 1 1 calc R
C18 C 1.0591(11) 1.0529(10) 0.3508(6) 0.076(2) Uani 1 1 d .
H18 H 1.1502 1.1224 0.3380 0.091 Uiso 1 1 calc R
C17 C 1.0657(10) 0.9501(11) 0.4006(6) 0.075(2) Uani 1 1 d .
H17 H 1.1620 0.9514 0.4218 0.090 Uiso 1 1 calc R
C5 C 0.4801(11) 1.0661(10) 0.1947(5) 0.073(2) Uani 1 1 d .
H5 H 0.4311 1.0900 0.2292 0.087 Uiso 1 1 calc R
C3 C 0.6650(11) 1.1456(9) 0.1174(6) 0.074(2) Uani 1 1 d .
H3 H 0.7400 1.2240 0.0981 0.089 Uiso 1 1 calc R
C26 C 1.0096(10) 0.4860(11) 0.6699(6) 0.073(2) Uani 1 1 d .
H26 H 1.1047 0.4902 0.6980 0.088 Uiso 1 1 calc R
C4 C 0.5950(12) 1.1814(10) 0.1694(6) 0.081(3) Uani 1 1 d .
H4 H 0.6254 1.2829 0.1871 0.097 Uiso 1 1 calc R
C28 C 0.5392(10) 0.3997(10) 0.3421(5) 0.068(2) Uani 1 1 d .
H28A H 0.6311 0.3966 0.3346 0.102 Uiso 1 1 calc R
H28B H 0.4884 0.4237 0.2934 0.102 Uiso 1 1 calc R
H28C H 0.4662 0.3017 0.3519 0.102 Uiso 1 1 calc R
C14 C 0.7406(11) 0.6505(10) 0.1642(5) 0.072(2) Uani 1 1 d .
H14A H 0.8012 0.7507 0.1972 0.108 Uiso 1 1 calc R
H14B H 0.8110 0.6233 0.1462 0.108 Uiso 1 1 calc R
H14C H 0.6859 0.5775 0.1963 0.108 Uiso 1 1 calc R
Cl1 Cl 0.0312(6) 0.6231(7) 0.0601(3) 0.185(2) Uani 1 1 d .
Cl2 Cl 0.5522(7) 0.0798(7) 0.4364(4) 0.184(2) Uani 1 1 d .
C1S C -0.060(2) 0.468(3) 0.0163(16) 0.093(7) Uani 0.50 1 d P
C2S C 0.510(3) 0.069(3) 0.518(2) 0.117(9) Uani 0.50 1 d P

loop_
_atom_site_aniso_label
_atom_site_aniso_U_11
_atom_site_aniso_U_22
_atom_site_aniso_U_33
_atom_site_aniso_U_23
_atom_site_aniso_U_13
_atom_site_aniso_U_12
Ga1 0.0497(4) 0.0383(4) 0.0460(4) 0.0024(3) 0.0154(3) 0.0183(3)
Ga2 0.0381(4) 0.0490(4) 0.0429(4) 0.0068(3) 0.0113(3) 0.0212(3)
O2 0.058(3) 0.041(2) 0.055(3) 0.000(2) 0.027(2) 0.014(2)
O4 0.041(2) 0.076(3) 0.052(3) 0.021(2) 0.015(2) 0.036(2)
O3 0.046(3) 0.056(3) 0.083(4) 0.025(3) 0.022(3) 0.025(2)
O1 0.066(3) 0.042(3) 0.101(4) 0.008(3) 0.045(3) 0.020(2)
N2 0.038(3) 0.053(3) 0.049(3) 0.002(3) 0.008(2) 0.021(3)
N1 0.044(3) 0.042(3) 0.049(3) 0.005(2) 0.010(2) 0.019(2)
C22 0.041(3) 0.047(3) 0.046(4) 0.004(3) 0.008(3) 0.023(3)
C2 0.057(4) 0.043(3) 0.051(4) -0.001(3) 0.002(3) 0.028(3)
C11 0.054(4) 0.061(5) 0.063(5) 0.016(4) 0.023(4) 0.016(4)
C21 0.033(3) 0.067(5) 0.061(5) 0.003(4) 0.008(3) 0.018(3)
C23 0.044(3) 0.055(4) 0.041(3) 0.009(3) 0.011(3) 0.030(3)
C13 0.041(3) 0.044(3) 0.043(3) 0.011(3) 0.011(3) 0.018(3)
C12 0.050(4) 0.049(4) 0.061(5) 0.009(3) 0.012(3) 0.016(3)
C16 0.044(4) 0.056(4) 0.054(4) 0.001(3) 0.007(3) 0.022(3)
C7 0.053(4) 0.039(3) 0.060(4) 0.002(3) 0.007(3) 0.020(3)
C27 0.038(4) 0.067(5) 0.082(6) 0.019(4) 0.014(4) 0.024(3)
C15 0.046(4) 0.045(3) 0.051(4) 0.005(3) 0.015(3) 0.016(3)
C1 0.054(4) 0.050(4) 0.060(4) -0.005(3) 0.003(3) 0.031(3)
C8 0.037(3) 0.039(3) 0.047(4) 0.007(3) 0.011(3) 0.013(3)
C9 0.061(4) 0.052(4) 0.053(4) 0.007(3) 0.026(3) 0.025(3)
C24 0.053(4) 0.070(5) 0.057(5) 0.024(4) 0.018(3) 0.033(4)
C10 0.055(4) 0.067(5) 0.051(4) 0.006(4) 0.020(3) 0.022(4)
C25 0.063(5) 0.086(6) 0.066(5) 0.026(4) 0.008(4) 0.043(5)
C20 0.074(5) 0.066(5) 0.054(4) 0.011(4) 0.018(4) 0.040(4)
C6 0.062(5) 0.067(5) 0.073(5) -0.002(4) 0.016(4) 0.036(4)
C19 0.083(6) 0.058(5) 0.064(5) 0.012(4) 0.026(5) 0.028(4)
C18 0.066(5) 0.074(6) 0.072(6) 0.020(5) 0.030(5) 0.017(4)
C17 0.049(4) 0.085(6) 0.080(6) 0.020(5) 0.020(4) 0.023(4)
C5 0.081(6) 0.078(6) 0.065(5) -0.018(4) 0.003(4) 0.054(5)
C3 0.087(6) 0.047(4) 0.081(6) -0.002(4) 0.012(5) 0.034(4)
C26 0.053(5) 0.089(6) 0.080(6) 0.020(5) 0.005(4) 0.041(5)
C4 0.093(7) 0.051(5) 0.094(7) -0.013(5) 0.010(6) 0.041(5)
C28 0.066(5) 0.071(5) 0.061(5) 0.002(4) 0.009(4) 0.032(4)
C14 0.082(6) 0.068(5) 0.065(5) 0.009(4) 0.016(4) 0.037(5)
Cl1 0.183(4) 0.235(5) 0.145(4) -0.059(4) -0.026(3) 0.148(4)
Cl2 0.236(6) 0.191(5) 0.203(5) 0.107(4) 0.126(5) 0.132(5)
C1S 0.058(10) 0.087(13) 0.127(19) 0.054(13) 0.031(11) 0.026(10)
C2S 0.097(16) 0.087(15) 0.17(3) -0.015(16) 0.040(17) 0.049(14)

loop_
_atom_type_symbol
_atom_type_description
_atom_type_scat_dispersion_real
_atom_type_scat_dispersion_imag
_atom_type_scat_source
C C 0.0033 0.0016 'International Tables Vol C Tables 4.2.6.8 and 6.1.1.4'
H H 0.0000 0.0000 'International Tables Vol C Tables 4.2.6.8 and 6.1.1.4'
N N 0.0061 0.0033 'International Tables Vol C Tables 4.2.6.8 and 6.1.1.4'
O O 0.0106 0.0060 'International Tables Vol C Tables 4.2.6.8 and 6.1.1.4'
Ga Ga 0.2307 1.6083 'International Tables Vol C Tables 4.2.6.8 and 6.1.1.4'
Cl Cl 0.1484 0.1585 'International Tables Vol C Tables 4.2.6.8 and 6.1.1.4'

loop_
_geom_angle_atom_site_label_1
_geom_angle_atom_site_label_2
_geom_angle_atom_site_label_3
_geom_angle
_geom_angle_site_symmetry_1
_geom_angle_site_symmetry_3
O1 Ga1 C14 113.0(3) . .
O1 Ga1 O2 90.1(2) . 2_665
C14 Ga1 O2 110.5(3) . 2_665
O1 Ga1 O2 137.7(3) . .
C14 Ga1 O2 109.2(3) . .
O2 Ga1 O2 72.6(2) 2_665 .
O1 Ga1 N1 89.1(2) . .
C14 Ga1 N1 111.7(3) . .
O2 Ga1 N1 134.3(2) 2_665 .
O2 Ga1 N1 77.7(2) . .
O3 Ga2 C28 112.9(3) . .
O3 Ga2 O4 90.6(2) . 2_666
C28 Ga2 O4 109.0(3) . 2_666
O3 Ga2 O4 136.4(2) . .
C28 Ga2 O4 110.5(3) . .
O4 Ga2 O4 72.6(2) 2_666 .
O3 Ga2 N2 89.2(2) . .
C28 Ga2 N2 110.9(3) . .
O4 Ga2 N2 136.6(2) 2_666 .
O4 Ga2 N2 78.0(2) . .
C8 O2 Ga1 132.4(4) . 2_665
C8 O2 Ga1 116.1(4) . .
Ga1 O2 Ga1 107.4(2) 2_665 .
C23 O4 Ga2 133.5(4) . 2_666
C23 O4 Ga2 115.7(4) . .
Ga2 O4 Ga2 107.40(19) 2_666 .
C15 O3 Ga2 125.4(4) . .
C1 O1 Ga1 124.5(5) . .
C21 N2 C22 123.3(6) . .
C21 N2 Ga2 123.3(5) . .
C22 N2 Ga2 113.4(4) . .
C7 N1 C13 123.7(6) . .
C7 N1 Ga1 122.8(5) . .
C13 N1 Ga1 113.4(4) . .
C27 C22 C23 118.9(6) . .
C27 C22 N2 127.9(6) . .
C23 C22 N2 113.2(5) . .
C1 C2 C3 118.6(7) . .
C1 C2 C7 123.4(6) . .
C3 C2 C7 117.8(8) . .
C12 C11 C10 120.3(7) . .
N2 C21 C16 124.2(6) . .
O4 C23 C24 122.9(6) . .
O4 C23 C22 116.5(6) . .
C24 C23 C22 120.5(6) . .
C8 C13 C12 119.0(6) . .
C8 C13 N1 114.0(6) . .
C12 C13 N1 127.0(6) . .
C11 C12 C13 120.1(7) . .
C17 C16 C15 119.6(7) . .
C17 C16 C21 117.2(7) . .
C15 C16 C21 122.8(7) . .
N1 C7 C2 124.5(7) . .
C26 C27 C22 120.8(7) . .
O3 C15 C20 118.9(7) . .
O3 C15 C16 123.9(7) . .
C20 C15 C16 117.2(7) . .
O1 C1 C2 123.7(7) . .
O1 C1 C6 117.3(7) . .
C2 C1 C6 119.0(7) . .
O2 C8 C9 123.9(6) . .
O2 C8 C13 115.6(6) . .
C9 C8 C13 120.4(6) . .
C10 C9 C8 119.0(7) . .
C23 C24 C25 119.0(7) . .
C9 C10 C11 121.1(7) . .
C26 C25 C24 121.1(8) . .
C19 C20 C15 122.0(8) . .
C5 C6 C1 119.9(9) . .
C20 C19 C18 119.7(8) . .
C17 C18 C19 120.1(8) . .
C18 C17 C16 121.4(8) . .
C4 C5 C6 121.6(8) . .
C4 C3 C2 121.8(9) . .
C25 C26 C27 119.7(7) . .
C5 C4 C3 119.1(8) . .
C1S Cl1 C1S 48.9(12) . 2_565
C2S Cl2 C2S 52.2(13) . 2_656
Cl1 C1S C1S 76.1(19) . 2_565
Cl1 C1S Cl1 131.1(12) . 2_565
C1S C1S Cl1 54.9(19) 2_565 2_565
C2S C2S Cl2 67(2) 2_656 .
C2S C2S Cl2 61(2) 2_656 2_656
Cl2 C2S Cl2 127.8(13) . 2_656

loop_
_geom_bond_atom_site_label_1
_geom_bond_atom_site_label_2
_geom_bond_distance
_geom_bond_site_symmetry_2
Ga1 O1 1.891(5) .
Ga1 C14 1.930(9) .
Ga1 O2 1.984(5) 2_665
Ga1 O2 2.018(4) .
Ga1 N1 2.059(6) .
Ga2 O3 1.887(5) .
Ga2 C28 1.937(8) .
Ga2 O4 1.995(4) 2_666
Ga2 O4 2.013(5) .
Ga2 N2 2.050(5) .
O2 C8 1.360(8) .
O2 Ga1 1.984(5) 2_665
O4 C23 1.357(7) .
O4 Ga2 1.995(4) 2_666
O3 C15 1.312(8) .
O1 C1 1.329(8) .
N2 C21 1.284(9) .
N2 C22 1.418(9) .
N1 C7 1.286(8) .
N1 C13 1.408(8) .
C22 C27 1.391(9) .
C22 C23 1.390(9) .
C2 C1 1.392(11) .
C2 C3 1.405(9) .
C2 C7 1.436(10) .
C11 C12 1.364(11) .
C11 C10 1.378(11) .
C21 C16 1.439(11) .
C23 C24 1.385(9) .
C13 C8 1.396(9) .
C13 C12 1.397(9) .
C16 C17 1.385(11) .
C16 C15 1.412(9) .
C27 C26 1.375(12) .
C15 C20 1.410(10) .
C1 C6 1.412(10) .
C8 C9 1.387(9) .
C9 C10 1.374(10) .
C24 C25 1.387(10) .
C25 C26 1.369(12) .
C20 C19 1.366(12) .
C6 C5 1.375(11) .
C19 C18 1.378(13) .
C18 C17 1.368(12) .
C5 C4 1.362(13) .
C3 C4 1.371(13) .
Cl1 C1S 1.44(2) .
Cl1 C1S 1.71(3) 2_565
Cl2 C2S 1.53(3) .
Cl2 C2S 1.62(3) 2_656
C1S C1S 1.33(4) 2_565
C1S Cl1 1.71(3) 2_565
C2S C2S 1.39(4) 2_656
C2S Cl2 1.62(3) 2_656
